data_4112455
loop_
_publ_author_name
'Scott A. Hilderbrand'
'Mi Hee Lim'
'Stephen J. Lippard'

_publ_section_title
;
 Dirhodium Tetracarboxylate Scaffolds as Reversible Fluorescence-Based
 Nitric Oxide Sensors
;
_journal_name_full 'Journal of the American Chemical Society'
_journal_page_first 4972
_journal_page_last 4978
_journal_paper_doi 10.1021/ja038471j
_journal_volume 126
_journal_year 2004
_chemical_formula_sum 'C40 H54 N6 O12 Rh2 S2'
_chemical_formula_weight 1080.83
_chemical_name_systematic
; 
 ? 
;
_space_group_IT_number 14
_symmetry_cell_setting monoclinic
_symmetry_space_group_name_Hall '-P 2ybc'
_symmetry_space_group_name_H-M 'P 1 21/c 1'
_atom_sites_solution_hydrogens geom
_atom_sites_solution_primary direct
_atom_sites_solution_secondary difmap
_audit_creation_method SHELXL-97
_cell_angle_alpha 90.00
_cell_angle_beta 101.224(3)
_cell_angle_gamma 90.00
_cell_formula_units_Z 2
_cell_length_a 11.387(2)
_cell_length_b 16.431(3)
_cell_length_c 12.395(2)
_cell_measurement_reflns_used 1404
_cell_measurement_temperature 273(2)
_cell_measurement_theta_max 21.04
_cell_measurement_theta_min 2.20
_cell_volume 2274.7(7)
_computing_cell_refinement 'Bruker SMART'
_computing_data_collection 'Bruker SMART'
_computing_data_reduction 'Bruker SAINT'
_computing_molecular_graphics 'Bruker SHELXTL'
_computing_publication_material 'Bruker SHELXTL'
_computing_structure_refinement 'SHELXL-97 (Sheldrick, 1997)'
_computing_structure_solution 'SHELXS-97 (Sheldrick, 1990)'
_diffrn_ambient_temperature 273(2)
_diffrn_measured_fraction_theta_full 0.952
_diffrn_measured_fraction_theta_max 0.952
_diffrn_measurement_device_type 'CCD area detector'
_diffrn_measurement_method 'phi and omega scans'
_diffrn_radiation_monochromator graphite
_diffrn_radiation_source 'fine-focus sealed tube'
_diffrn_radiation_type MoK\a
_diffrn_radiation_wavelength 0.71073
_diffrn_reflns_av_R_equivalents 0.1365
_diffrn_reflns_av_sigmaI/netI 0.1674
_diffrn_reflns_limit_h_max 14
_diffrn_reflns_limit_h_min -15
_diffrn_reflns_limit_k_max 21
_diffrn_reflns_limit_k_min -21
_diffrn_reflns_limit_l_max 16
_diffrn_reflns_limit_l_min -16
_diffrn_reflns_number 19856
_diffrn_reflns_theta_full 28.30
_diffrn_reflns_theta_max 28.30
_diffrn_reflns_theta_min 1.82
_exptl_absorpt_coefficient_mu 0.883
_exptl_absorpt_correction_type none
_exptl_crystal_colour Red
_exptl_crystal_density_diffrn 1.578
_exptl_crystal_density_meas 0
_exptl_crystal_description Plate
_exptl_crystal_F_000 1108
_exptl_crystal_size_max 0.075
_exptl_crystal_size_mid 0.075
_exptl_crystal_size_min 0.03
_refine_diff_density_max 1.057
_refine_diff_density_min -0.711
_refine_diff_density_rms 0.119
_refine_ls_extinction_method none
_refine_ls_goodness_of_fit_ref 0.954
_refine_ls_hydrogen_treatment mixed
_refine_ls_matrix_type full
_refine_ls_number_parameters 288
_refine_ls_number_reflns 5387
_refine_ls_number_restraints 0
_refine_ls_restrained_S_all 0.954
_refine_ls_R_factor_all 0.1471
_refine_ls_R_factor_gt 0.0799
_refine_ls_shift/su_max 0.005
_refine_ls_shift/su_mean 0.000
_refine_ls_structure_factor_coef Fsqd
_refine_ls_weighting_details 'calc w=1/[\s^2^(Fo^2^)+(0.0107P)^2^+0.0000P] where P=(Fo^2^+2Fc^2^)/3'
_refine_ls_weighting_scheme calc
_refine_ls_wR_factor_gt 0.0967
_refine_ls_wR_factor_ref 0.1127
_reflns_number_gt 3077
_reflns_number_total 5387
_reflns_threshold_expression >2sigma(I)
_cod_data_source_file ja038471jsi20040128_120203.cif
_cod_data_source_block Complex7
_cod_original_cell_volume 2274.6(7)
_cod_database_code 4112455

loop_
_symmetry_equiv_pos_as_xyz
'x, y, z'
'-x, y+1/2, -z+1/2'
'-x, -y, -z'
'x, -y-1/2, z-1/2'

loop_
_atom_site_label
_atom_site_type_symbol
_atom_site_fract_x
_atom_site_fract_y
_atom_site_fract_z
_atom_site_U_iso_or_equiv
_atom_site_adp_type
_atom_site_occupancy
_atom_site_symmetry_multiplicity
_atom_site_calc_flag
_atom_site_refinement_flags
Rh1 Rh -0.00612(5) 1.00717(3) 0.40281(4) 0.02206(14) Uani 1 1 d .
S1 S 0.25784(17) 0.91666(15) 0.06200(16) 0.0434(6) Uani 1 1 d .
N1 N -0.0322(6) 1.0195(4) 0.2171(5) 0.0428(19) Uani 1 1 d .
O1 O 0.0474(4) 1.1250(3) 0.4285(4) 0.0342(12) Uani 1 1 d .
O3 O -0.1764(4) 1.0489(3) 0.3893(4) 0.0299(12) Uani 1 1 d .
O4 O 0.1645(4) 0.9659(3) 0.4280(3) 0.0312(12) Uani 1 1 d .
O2 O -0.0594(4) 0.8901(3) 0.3894(4) 0.0330(12) Uani 1 1 d .
C1 C 0.4080(6) 0.8372(4) 0.2391(5) 0.0282(16) Uani 1 1 d .
N2 N 0.1545(5) 0.9525(4) 0.1231(4) 0.0326(15) Uani 1 1 d .
O6 O 0.2146(4) 0.8417(4) 0.0137(4) 0.0573(16) Uani 1 1 d .
O5 O 0.2858(4) 0.9791(4) -0.0074(4) 0.0575(17) Uani 1 1 d .
C2 C -0.2167(6) 1.0561(4) 0.4779(6) 0.0308(17) Uani 1 1 d .
C3 C 0.3925(6) 0.9024(5) 0.1616(6) 0.0360(18) Uani 1 1 d .
C4 C 0.5135(6) 0.8354(5) 0.3212(6) 0.0355(18) Uani 1 1 d .
C5 C 0.0519(7) 1.0708(5) 0.1734(6) 0.044(2) Uani 1 1 d .
H5A H 0.0619 1.1217 0.2137 0.053 Uiso 1 1 calc R
H5B H 0.0190 1.0831 0.0970 0.053 Uiso 1 1 calc R
C6 C 0.5874(7) 0.9524(5) 0.2386(7) 0.048(2) Uani 1 1 d .
H6 H 0.6485 0.9896 0.2363 0.058 Uiso 1 1 calc R
N3 N 0.6316(6) 0.7765(4) 0.4904(6) 0.0522(19) Uani 1 1 d .
C7 C 0.4811(6) 0.9586(4) 0.1622(6) 0.0390(19) Uani 1 1 d .
H7 H 0.4702 1.0010 0.1115 0.047 Uiso 1 1 calc R
C8 C 0.0778(6) 0.8973(4) 0.1707(6) 0.0364(19) Uani 1 1 d .
H8A H 0.1117 0.8872 0.2475 0.044 Uiso 1 1 calc R
H8B H 0.0699 0.8457 0.1318 0.044 Uiso 1 1 calc R
C9 C 0.5312(7) 0.7746(5) 0.4038(7) 0.041(2) Uani 1 1 d .
C10 C -0.0424(6) 0.9383(5) 0.1593(6) 0.0379(19) Uani 1 1 d .
H10A H -0.0962 0.9034 0.1903 0.046 Uiso 1 1 calc R
H10B H -0.0763 0.9461 0.0820 0.046 Uiso 1 1 calc R
C11 C 0.1736(7) 1.0305(4) 0.1814(6) 0.042(2) Uani 1 1 d .
H11A H 0.2259 1.0650 0.1481 0.050 Uiso 1 1 calc R
H11B H 0.2106 1.0217 0.2578 0.050 Uiso 1 1 calc R
C12 C 0.4474(8) 0.7116(5) 0.3953(7) 0.058(3) Uani 1 1 d .
H12 H 0.4591 0.6694 0.4462 0.070 Uiso 1 1 calc R
C13 C 0.6041(6) 0.8940(5) 0.3156(6) 0.0367(19) Uani 1 1 d .
H13 H 0.6760 0.8917 0.3661 0.044 Uiso 1 1 calc R
C14 C -0.3380(6) 1.0958(5) 0.4677(6) 0.044(2) Uani 1 1 d .
H14A H -0.3828 1.0685 0.5151 0.065 Uiso 1 1 calc R
H14B H -0.3805 1.0921 0.3930 0.065 Uiso 1 1 calc R
H14C H -0.3279 1.1520 0.4887 0.065 Uiso 1 1 calc R
C15 C 0.3451(8) 0.7116(5) 0.3099(8) 0.053(2) Uani 1 1 d .
H15 H 0.2913 0.6686 0.3058 0.063 Uiso 1 1 calc R
C16 C 0.3226(7) 0.7706(5) 0.2352(7) 0.047(2) Uani 1 1 d .
H16 H 0.2533 0.7693 0.1812 0.057 Uiso 1 1 calc R
C17 C 0.6385(7) 0.8463(6) 0.5645(6) 0.065(3) Uani 1 1 d .
H17A H 0.6070 0.8936 0.5234 0.098 Uiso 1 1 calc R
H17B H 0.7205 0.8558 0.5986 0.098 Uiso 1 1 calc R
H17C H 0.5926 0.8353 0.6201 0.098 Uiso 1 1 calc R
C18 C 0.6594(8) 0.7021(6) 0.5507(8) 0.091(4) Uani 1 1 d .
H18A H 0.6018 0.6931 0.5967 0.137 Uiso 1 1 calc R
H18B H 0.7380 0.7059 0.5957 0.137 Uiso 1 1 calc R
H18C H 0.6569 0.6576 0.5002 0.137 Uiso 1 1 calc R
C19 C 0.0805(6) 1.2415(4) 0.5422(6) 0.049(2) Uani 1 1 d .
H19A H 0.0081 1.2664 0.5546 0.074 Uiso 1 1 calc R
H19B H 0.1023 1.2647 0.4778 0.074 Uiso 1 1 calc R
H19C H 0.1436 1.2509 0.6047 0.074 Uiso 1 1 calc R
C20 C 0.0613(6) 1.1519(4) 0.5260(7) 0.0341(18) Uani 1 1 d .
H100 H -0.101(5) 1.035(4) 0.211(5) 0.03(2) Uiso 1 1 d .

loop_
_atom_site_aniso_label
_atom_site_aniso_U_11
_atom_site_aniso_U_22
_atom_site_aniso_U_33
_atom_site_aniso_U_23
_atom_site_aniso_U_13
_atom_site_aniso_U_12
Rh1 0.0230(2) 0.0286(3) 0.0148(2) 0.0005(3) 0.00433(17) 0.0068(3)
S1 0.0288(11) 0.0830(17) 0.0184(10) -0.0006(10) 0.0046(8) 0.0106(11)
N1 0.039(4) 0.058(5) 0.033(4) 0.011(3) 0.011(3) 0.022(4)
O1 0.031(3) 0.037(3) 0.035(3) 0.007(2) 0.008(2) 0.003(2)
O3 0.022(3) 0.047(3) 0.021(3) 0.000(2) 0.005(2) 0.010(2)
O4 0.032(3) 0.043(3) 0.021(3) 0.001(2) 0.010(2) 0.010(2)
O2 0.039(3) 0.035(3) 0.024(3) -0.001(2) 0.002(2) -0.002(2)
C1 0.019(4) 0.046(5) 0.022(4) -0.002(3) 0.010(3) 0.003(3)
N2 0.024(3) 0.053(4) 0.022(3) -0.002(3) 0.005(3) -0.002(3)
O6 0.042(3) 0.103(5) 0.030(3) -0.026(3) 0.013(3) -0.005(3)
O5 0.045(3) 0.100(5) 0.029(3) 0.013(3) 0.012(2) 0.000(3)
C2 0.020(4) 0.043(5) 0.028(4) -0.001(3) 0.002(3) 0.003(3)
C3 0.027(4) 0.055(5) 0.027(4) -0.008(4) 0.007(3) 0.003(4)
C4 0.032(4) 0.048(5) 0.032(4) -0.001(4) 0.017(3) 0.007(4)
C5 0.059(6) 0.047(5) 0.028(5) 0.006(4) 0.011(4) 0.004(4)
C6 0.050(5) 0.049(5) 0.045(5) -0.003(4) 0.011(4) -0.007(4)
N3 0.039(4) 0.074(6) 0.043(5) 0.017(4) 0.007(3) 0.017(4)
C7 0.034(5) 0.047(5) 0.036(5) 0.001(4) 0.010(4) -0.003(4)
C8 0.032(4) 0.053(5) 0.025(4) -0.008(4) 0.006(3) -0.001(4)
C9 0.034(5) 0.050(5) 0.046(5) 0.003(4) 0.022(4) 0.015(4)
C10 0.033(5) 0.067(6) 0.015(4) -0.008(4) 0.006(3) -0.001(4)
C11 0.042(5) 0.051(5) 0.035(5) 0.017(4) 0.013(4) -0.010(4)
C12 0.054(6) 0.068(7) 0.061(7) 0.015(5) 0.029(5) 0.004(5)
C13 0.027(4) 0.055(5) 0.028(4) -0.002(4) 0.007(3) -0.005(4)
C14 0.035(5) 0.063(6) 0.033(5) 0.001(4) 0.006(4) 0.024(4)
C15 0.059(6) 0.045(6) 0.062(7) 0.002(5) 0.031(5) -0.010(5)
C16 0.039(5) 0.065(6) 0.039(5) -0.013(4) 0.012(4) -0.006(4)
C17 0.041(6) 0.117(9) 0.034(5) -0.007(5) -0.004(4) 0.016(5)
C18 0.072(7) 0.111(9) 0.095(9) 0.076(7) 0.025(6) 0.020(6)
C19 0.051(5) 0.030(5) 0.065(6) -0.009(4) 0.005(4) -0.003(4)
C20 0.022(4) 0.031(5) 0.048(5) 0.002(4) 0.005(4) 0.007(3)

loop_
_atom_type_symbol
_atom_type_description
_atom_type_scat_dispersion_real
_atom_type_scat_dispersion_imag
_atom_type_scat_source
C C 0.0033 0.0016 'International Tables Vol C Tables 4.2.6.8 and 6.1.1.4'
H H 0.0000 0.0000 'International Tables Vol C Tables 4.2.6.8 and 6.1.1.4'
N N 0.0061 0.0033 'International Tables Vol C Tables 4.2.6.8 and 6.1.1.4'
O O 0.0106 0.0060 'International Tables Vol C Tables 4.2.6.8 and 6.1.1.4'
S S 0.1246 0.1234 'International Tables Vol C Tables 4.2.6.8 and 6.1.1.4'
Rh Rh -1.1178 0.9187 'International Tables Vol C Tables 4.2.6.8 and 6.1.1.4'

loop_
_geom_angle_atom_site_label_1
_geom_angle_atom_site_label_2
_geom_angle_atom_site_label_3
_geom_angle
_geom_angle_site_symmetry_1
_geom_angle_site_symmetry_3
O2 Rh1 O4 87.57(18) . .
O2 Rh1 O3 92.75(18) . .
O4 Rh1 O3 175.93(18) . .
O2 Rh1 O1 175.71(19) . .
O4 Rh1 O1 92.59(18) . .
O3 Rh1 O1 86.79(18) . .
O2 Rh1 N1 91.4(2) . .
O4 Rh1 N1 96.8(2) . .
O3 Rh1 N1 87.2(2) . .
O1 Rh1 N1 92.8(2) . .
O2 Rh1 Rh1 86.93(13) . 3_576
O4 Rh1 Rh1 86.88(12) . 3_576
O3 Rh1 Rh1 89.08(13) . 3_576
O1 Rh1 Rh1 88.80(14) . 3_576
N1 Rh1 Rh1 175.88(19) . 3_576
O6 S1 O5 118.4(3) . .
O6 S1 N2 106.7(3) . .
O5 S1 N2 106.8(3) . .
O6 S1 C3 111.1(3) . .
O5 S1 C3 104.5(3) . .
N2 S1 C3 109.0(3) . .
C5 N1 C10 109.3(6) . .
C5 N1 Rh1 117.5(5) . .
C10 N1 Rh1 112.6(4) . .
C20 O1 Rh1 117.3(5) . .
C2 O3 Rh1 117.2(4) . .
C2 O4 Rh1 120.4(4) 3_576 .
C20 O2 Rh1 120.6(5) 3_576 .
C4 C1 C3 118.4(7) . .
C4 C1 C16 118.4(7) . .
C3 C1 C16 123.2(7) . .
C8 N2 C11 112.8(5) . .
C8 N2 S1 120.4(5) . .
C11 N2 S1 119.6(5) . .
O4 C2 O3 126.1(6) 3_576 .
O4 C2 C14 117.5(6) 3_576 .
O3 C2 C14 116.4(6) . .
C7 C3 C1 120.6(6) . .
C7 C3 S1 116.6(6) . .
C1 C3 S1 122.7(5) . .
C1 C4 C9 121.1(7) . .
C1 C4 C13 118.2(7) . .
C9 C4 C13 120.6(7) . .
N1 C5 C11 112.4(6) . .
C13 C6 C7 121.5(8) . .
C9 N3 C18 116.3(8) . .
C9 N3 C17 115.6(6) . .
C18 N3 C17 111.1(7) . .
C3 C7 C6 119.9(7) . .
N2 C8 C10 106.8(6) . .
C12 C9 N3 121.0(8) . .
C12 C9 C4 117.9(8) . .
N3 C9 C4 121.1(7) . .
C8 C10 N1 111.5(6) . .
N2 C11 C5 107.6(6) . .
C9 C12 C15 120.5(8) . .
C6 C13 C4 121.1(7) . .
C16 C15 C12 122.7(8) . .
C15 C16 C1 119.1(7) . .
O2 C20 O1 125.7(7) 3_576 .
O2 C20 C19 117.0(7) 3_576 .
O1 C20 C19 117.3(7) . .

loop_
_geom_bond_atom_site_label_1
_geom_bond_atom_site_label_2
_geom_bond_distance
_geom_bond_site_symmetry_2
Rh1 O2 2.013(5) .
Rh1 O4 2.024(4) .
Rh1 O3 2.032(4) .
Rh1 O1 2.036(5) .
Rh1 N1 2.272(6) .
Rh1 Rh1 2.3978(11) 3_576
S1 O6 1.415(5) .
S1 O5 1.415(5) .
S1 N2 1.629(6) .
S1 C3 1.787(7) .
N1 C5 1.456(9) .
N1 C10 1.509(9) .
O1 C20 1.267(8) .
O3 C2 1.275(8) .
O4 C2 1.255(7) 3_576
O2 C20 1.259(8) 3_576
C1 C4 1.415(9) .
C1 C3 1.427(9) .
C1 C16 1.459(9) .
N2 C8 1.460(8) .
N2 C11 1.467(8) .
C2 O4 1.255(7) 3_576
C2 C14 1.511(8) .
C3 C7 1.366(9) .
C4 C9 1.416(9) .
C4 C13 1.423(9) .
C5 C11 1.522(9) .
C6 C13 1.340(9) .
C6 C7 1.388(9) .
N3 C9 1.408(9) .
N3 C18 1.436(9) .
N3 C17 1.462(9) .
C8 C10 1.508(9) .
C9 C12 1.398(10) .
C12 C15 1.413(10) .
C15 C16 1.330(10) .
C19 C20 1.497(9) .
C20 O2 1.259(8) 3_576
